data_1568712
loop_
_publ_author_name
'Ding, Huangting'
'Sun, Yitong'
'Tang, Meng'
'Wen, Jingyi'
'Yue, Shiwen'
'Peng, Ye'
'Li, Fei'
'Zheng, Liyan'
'Wang, Suning'
'Shi, Yonggang'
'Cao, Qiue'

_publ_section_title
;
 Time-dependent photo-activated aminoborane room-temperature
 phosphorescence materials with unprecedented properties: simple,
 versatile, multicolor-tuneable, water resistance, optical information
 writing/erasing, and multilevel data encryption.
;
_journal_issue 17
_journal_name_full 'Chemical science'
_journal_page_first 4633
_journal_page_last 4640
_journal_paper_doi 10.1039/d3sc00568b
_journal_volume 14
_journal_year 2023
_chemical_formula_moiety 'C27 H34 B N O'
_chemical_formula_sum 'C27 H34 B N O'
_chemical_formula_weight 399.36
_space_group_crystal_system monoclinic
_space_group_IT_number 14
_space_group_name_Hall '-P 2ybc'
_space_group_name_H-M_alt 'P 1 21/c 1'
_atom_sites_solution_hydrogens geom
_atom_sites_solution_primary dual
_audit_creation_date 2022-12-05
_audit_creation_method
;
Olex2 1.2
(compiled 2018.05.29 svn.r3508 for OlexSys, GUI svn.r5506)
;
_audit_update_record
;
2023-01-12 deposited with the CCDC.	2023-03-27 downloaded from the CCDC.
;
_cell_angle_alpha 90
_cell_angle_beta 101.497(3)
_cell_angle_gamma 90
_cell_formula_units_Z 4
_cell_length_a 12.1599(3)
_cell_length_b 8.1094(3)
_cell_length_c 23.5966(7)
_cell_measurement_reflns_used 10835
_cell_measurement_temperature 100.00(10)
_cell_measurement_theta_max 29.3090
_cell_measurement_theta_min 1.7160
_cell_volume 2280.16(12)
_computing_cell_refinement 'CrysAlisPro 1.171.42.69a (Rigaku OD, 2022)'
_computing_data_collection 'CrysAlisPro 1.171.42.69a (Rigaku OD, 2022)'
_computing_data_reduction 'CrysAlisPro 1.171.42.69a (Rigaku OD, 2022)'
_computing_molecular_graphics 'Olex2 (Dolomanov et al., 2009)'
_computing_publication_material 'Olex2 (Dolomanov et al., 2009)'
_computing_structure_refinement 'ShelXL (Sheldrick, 2015)'
_computing_structure_solution 'ShelXT (Sheldrick, 2015)'
_diffrn_ambient_environment N~2~
_diffrn_ambient_temperature 100.00(10)
_diffrn_detector 'Hybrid Pixel Array Detector'
_diffrn_detector_area_resol_mean 10.0000
_diffrn_detector_type HyPix
_diffrn_measured_fraction_theta_full 1.000
_diffrn_measured_fraction_theta_max 0.839
_diffrn_measurement_details
;
List of Runs (angles in degrees, time in seconds):

  # Type    Start    End  Width  t~exp~   \w     \q     \k     \f   Frames
#--------------------------------------------------------------------------
  1  \w    -73.00  -4.00   0.50    1.08    --   10.52 -19.00-120.00  138
  2  \w     19.00  54.00   0.50    1.08    --   10.52 -99.00-180.00   70
  3  \w     11.00  36.00   0.50    1.08    --   10.52-114.00 -54.00   50
  4  \w     -9.00  54.00   0.50    1.08    --   10.52 -99.00 150.00  126
  5  \w    -17.00  33.00   0.50    1.08    --   10.52  57.00 -30.00  100
  6  \w     58.00  85.00   0.50    1.08    --   10.52  57.00 -30.00   54
  7  \w    -18.00  29.00   0.50    1.08    --   10.52  77.00  90.00   94
  8  \w    -62.00 -37.00   0.50    1.08    --  -11.30 114.00  36.00   50
;
_diffrn_measurement_device 'four-circle diffractometer'
_diffrn_measurement_device_type 'ROD, Synergy Custom DW system, HyPix'
_diffrn_measurement_method '\w scans'
_diffrn_orient_matrix_type 'CrysAlisPro convention (1999,Acta A55,543-557)'
_diffrn_orient_matrix_UB_11 -0.0135201000
_diffrn_orient_matrix_UB_12 0.0851438000
_diffrn_orient_matrix_UB_13 -0.0004419000
_diffrn_orient_matrix_UB_21 -0.0426585000
_diffrn_orient_matrix_UB_22 -0.0127754000
_diffrn_orient_matrix_UB_23 -0.0248771000
_diffrn_orient_matrix_UB_31 -0.0392249000
_diffrn_orient_matrix_UB_32 -0.0154995000
_diffrn_orient_matrix_UB_33 0.0179450000
_diffrn_radiation_monochromator mirror
_diffrn_radiation_probe x-ray
_diffrn_radiation_type MoK\a
_diffrn_radiation_wavelength 0.71073
_diffrn_reflns_av_R_equivalents 0.0282
_diffrn_reflns_av_unetI/netI 0.0328
_diffrn_reflns_Laue_measured_fraction_full 1.000
_diffrn_reflns_Laue_measured_fraction_max 0.839
_diffrn_reflns_limit_h_max 15
_diffrn_reflns_limit_h_min -16
_diffrn_reflns_limit_k_max 7
_diffrn_reflns_limit_k_min -10
_diffrn_reflns_limit_l_max 32
_diffrn_reflns_limit_l_min -28
_diffrn_reflns_number 17896
_diffrn_reflns_point_group_measured_fraction_full 1.000
_diffrn_reflns_point_group_measured_fraction_max 0.839
_diffrn_reflns_theta_full 25.242
_diffrn_reflns_theta_max 29.147
_diffrn_reflns_theta_min 1.709
_diffrn_source 'Rotating-anode X-ray tube'
_diffrn_source_type 'Rigaku (Mo) X-ray Source'
_exptl_absorpt_coefficient_mu 0.068
_exptl_absorpt_correction_T_max 1.00000
_exptl_absorpt_correction_T_min 0.78838
_exptl_absorpt_correction_type multi-scan
_exptl_absorpt_process_details
;
CrysAlisPro 1.171.42.69a (Rigaku Oxford Diffraction, 2022)
Empirical absorption correction using spherical harmonics,
implemented in SCALE3 ABSPACK scaling algorithm.
;
_exptl_crystal_colour 'clear whiteish black'
_exptl_crystal_colour_lustre clear
_exptl_crystal_colour_modifier whiteish
_exptl_crystal_colour_primary black
_exptl_crystal_density_diffrn 1.163
_exptl_crystal_description block
_exptl_crystal_F_000 864
_exptl_crystal_size_max 0.12
_exptl_crystal_size_mid 0.11
_exptl_crystal_size_min 0.11
_refine_diff_density_max 0.356
_refine_diff_density_min -0.312
_refine_diff_density_rms 0.047
_refine_ls_extinction_method none
_refine_ls_goodness_of_fit_ref 1.072
_refine_ls_hydrogen_treatment constr
_refine_ls_matrix_type full
_refine_ls_number_parameters 280
_refine_ls_number_reflns 5154
_refine_ls_number_restraints 0
_refine_ls_restrained_S_all 1.072
_refine_ls_R_factor_all 0.0592
_refine_ls_R_factor_gt 0.0469
_refine_ls_shift/su_max 0.000
_refine_ls_shift/su_mean 0.000
_refine_ls_structure_factor_coef Fsqd
_refine_ls_weighting_details 'w=1/[\s^2^(Fo^2^)+(0.0594P)^2^+0.8841P] where P=(Fo^2^+2Fc^2^)/3'
_refine_ls_weighting_scheme calc
_refine_ls_wR_factor_gt 0.1203
_refine_ls_wR_factor_ref 0.1274
_reflns_Friedel_coverage 0.000
_reflns_number_gt 4138
_reflns_number_total 5154
_reflns_threshold_expression 'I > 2\s(I)'
_cod_data_source_file d3sc00568b2.cif
_cod_data_source_block 9010-bno-jian-100k_autored
_cod_depositor_comments 'Adding full bibliography for 1568711--1568715.cif.'
_cod_database_code 1568712
_shelx_shelxl_version_number 2018/3
_shelx_space_group_comment
;
The symmetry employed for this shelxl refinement is uniquely defined
by the following loop, which should always be used as a source of
symmetry information in preference to the above space-group names.
They are only intended as comments.
;
_shelx_estimated_absorpt_t_max 0.993
_shelx_estimated_absorpt_t_min 0.992
_diffrn_oxdiff_digest_frames
;
0139cd0ca4d8f27d6be81f8d786415823e00682711d
;
_reflns_odcompleteness_completeness 99.96
_reflns_odcompleteness_iscentric 1
_reflns_odcompleteness_theta 25.30
_olex2_refinement_description
;
1. Fixed Uiso
 At 1.2 times of:
  All C(H) groups
 At 1.5 times of:
  All C(H,H,H) groups
2.a Aromatic/amide H refined with riding coordinates:
 C4(H4), C5(H5), C7(H7), C13(H13), C16(H16), C22(H22), C25(H25)
2.b Idealised Me refined as rotating group:
 C1(H1A,H1B,H1C), C2(H2A,H2B,H2C), C9(H9A,H9B,H9C), C12(H12A,H12B,H12C),
 C15(H15A,H15B,H15C), C18(H18A,H18B,H18C), C21(H21A,H21B,H21C), C24(H24A,H24B,
 H24C), C27(H27A,H27B,H27C)
;
_olex2_submission_special_instructions 'No special instructions were received'
_oxdiff_exptl_absorpt_empirical_details
;
Empirical correction (ABSPACK) includes:
- Absorption correction using spherical harmonics
- Frame scaling
;
_oxdiff_exptl_absorpt_empirical_full_max 1.293
_oxdiff_exptl_absorpt_empirical_full_min 0.699

loop_
_space_group_symop_operation_xyz
'x, y, z'
'-x, y+1/2, -z+1/2'
'-x, -y, -z'
'x, -y-1/2, z-1/2'

loop_
_atom_site_label
_atom_site_type_symbol
_atom_site_fract_x
_atom_site_fract_y
_atom_site_fract_z
_atom_site_U_iso_or_equiv
_atom_site_adp_type
_atom_site_occupancy
_atom_site_site_symmetry_order
_atom_site_calc_flag
_atom_site_refinement_flags_posn
_atom_site_refinement_flags_adp
_atom_site_refinement_flags_occupancy
_atom_site_disorder_assembly
_atom_site_disorder_group
O1 O 0.04933(8) -0.11507(13) 0.25772(4) 0.0206(2) Uani 1 1 d . . . . .
N1 N 0.17164(9) -0.13998(15) 0.17310(5) 0.0197(3) Uani 1 1 d . . . . .
C1 C 0.25415(13) -0.1770(2) 0.13786(7) 0.0270(3) Uani 1 1 d . . . . .
H1A H 0.230291 -0.274721 0.114156 0.040 Uiso 1 1 calc GR . . . .
H1B H 0.327122 -0.198244 0.163061 0.040 Uiso 1 1 calc GR . . . .
H1C H 0.260550 -0.082922 0.112648 0.040 Uiso 1 1 calc GR . . . .
C2 C 0.05916(12) -0.1278(2) 0.13796(6) 0.0251(3) Uani 1 1 d . . . . .
H2A H 0.055747 -0.034412 0.111292 0.038 Uiso 1 1 calc GR . . . .
H2B H 0.005000 -0.110887 0.163107 0.038 Uiso 1 1 calc GR . . . .
H2C H 0.040960 -0.229769 0.115804 0.038 Uiso 1 1 calc GR . . . .
C3 C 0.20351(11) -0.02643(17) 0.21816(6) 0.0171(3) Uani 1 1 d . . . . .
C4 C 0.30070(11) 0.06905(18) 0.22383(6) 0.0185(3) Uani 1 1 d . . . . .
H4 H 0.344245 0.063213 0.194633 0.022 Uiso 1 1 calc R . . . .
C5 C 0.33545(11) 0.17231(18) 0.27097(6) 0.0183(3) Uani 1 1 d . . . . .
H5 H 0.401504 0.236357 0.272883 0.022 Uiso 1 1 calc R . . . .
C6 C 0.27579(11) 0.18442(17) 0.31564(6) 0.0164(3) Uani 1 1 d . . . . .
C7 C 0.17784(11) 0.08717(17) 0.31014(6) 0.0171(3) Uani 1 1 d . . . . .
H7 H 0.135268 0.092036 0.339771 0.020 Uiso 1 1 calc R . . . .
C8 C 0.14176(11) -0.01479(17) 0.26319(6) 0.0165(3) Uani 1 1 d . . . . .
C9 C -0.00581(12) -0.1224(2) 0.30555(6) 0.0243(3) Uani 1 1 d . . . . .
H9A H -0.068268 -0.200756 0.297074 0.036 Uiso 1 1 calc GR . . . .
H9B H -0.034637 -0.012848 0.312397 0.036 Uiso 1 1 calc GR . . . .
H9C H 0.047545 -0.158528 0.340093 0.036 Uiso 1 1 calc GR . . . .
C10 C 0.39076(11) 0.45319(17) 0.36414(6) 0.0164(3) Uani 1 1 d . . . . .
C11 C 0.49142(11) 0.48170(17) 0.40480(6) 0.0167(3) Uani 1 1 d . . . . .
C12 C 0.53633(11) 0.35526(18) 0.45044(6) 0.0203(3) Uani 1 1 d . . . . .
H12A H 0.478999 0.330411 0.473080 0.030 Uiso 1 1 calc GR . . . .
H12B H 0.603441 0.398937 0.476067 0.030 Uiso 1 1 calc GR . . . .
H12C H 0.555725 0.254269 0.431832 0.030 Uiso 1 1 calc GR . . . .
C13 C 0.55265(11) 0.62589(18) 0.40221(6) 0.0181(3) Uani 1 1 d . . . . .
H13 H 0.619567 0.643586 0.430106 0.022 Uiso 1 1 calc R . . . .
C14 C 0.51824(11) 0.74440(17) 0.35983(6) 0.0184(3) Uani 1 1 d . . . . .
C15 C 0.58563(12) 0.89935(19) 0.35723(7) 0.0238(3) Uani 1 1 d . . . . .
H15A H 0.609435 0.944403 0.396291 0.036 Uiso 1 1 calc GR . . . .
H15B H 0.539350 0.980821 0.332609 0.036 Uiso 1 1 calc GR . . . .
H15C H 0.651903 0.873526 0.341102 0.036 Uiso 1 1 calc GR . . . .
C16 C 0.42028(11) 0.71550(18) 0.31959(6) 0.0187(3) Uani 1 1 d . . . . .
H16 H 0.395906 0.795123 0.290244 0.022 Uiso 1 1 calc R . . . .
C17 C 0.35659(11) 0.57338(17) 0.32090(6) 0.0175(3) Uani 1 1 d . . . . .
C18 C 0.24842(12) 0.55791(19) 0.27655(6) 0.0232(3) Uani 1 1 d . . . . .
H18A H 0.263663 0.504333 0.241691 0.035 Uiso 1 1 calc GR . . . .
H18B H 0.216972 0.667869 0.266644 0.035 Uiso 1 1 calc GR . . . .
H18C H 0.194610 0.491500 0.292600 0.035 Uiso 1 1 calc GR . . . .
C19 C 0.26498(10) 0.26415(17) 0.42529(6) 0.0164(3) Uani 1 1 d . . . . .
C20 C 0.20326(11) 0.38496(18) 0.44890(6) 0.0177(3) Uani 1 1 d . . . . .
C21 C 0.19278(12) 0.56026(18) 0.42664(6) 0.0225(3) Uani 1 1 d . . . . .
H21A H 0.267699 0.608800 0.430446 0.034 Uiso 1 1 calc GR . . . .
H21B H 0.148728 0.625119 0.449190 0.034 Uiso 1 1 calc GR . . . .
H21C H 0.155111 0.560466 0.385849 0.034 Uiso 1 1 calc GR . . . .
C22 C 0.14918(11) 0.34353(19) 0.49382(6) 0.0211(3) Uani 1 1 d . . . . .
H22 H 0.106948 0.425574 0.508749 0.025 Uiso 1 1 calc R . . . .
C23 C 0.15515(11) 0.1864(2) 0.51733(6) 0.0228(3) Uani 1 1 d . . . . .
C24 C 0.09468(14) 0.1435(2) 0.56541(7) 0.0335(4) Uani 1 1 d . . . . .
H24A H 0.082460 0.244035 0.586380 0.050 Uiso 1 1 calc GR . . . .
H24B H 0.140185 0.065852 0.592080 0.050 Uiso 1 1 calc GR . . . .
H24C H 0.022162 0.092917 0.548957 0.050 Uiso 1 1 calc GR . . . .
C25 C 0.22065(11) 0.07036(19) 0.49620(6) 0.0214(3) Uani 1 1 d . . . . .
H25 H 0.228348 -0.036629 0.512918 0.026 Uiso 1 1 calc R . . . .
C26 C 0.27541(11) 0.10643(18) 0.45115(6) 0.0184(3) Uani 1 1 d . . . . .
C27 C 0.34875(13) -0.02524(19) 0.43285(7) 0.0240(3) Uani 1 1 d . . . . .
H27A H 0.304101 -0.092381 0.402108 0.036 Uiso 1 1 calc GR . . . .
H27B H 0.379128 -0.095582 0.466054 0.036 Uiso 1 1 calc GR . . . .
H27C H 0.410651 0.026702 0.418498 0.036 Uiso 1 1 calc GR . . . .
B1 B 0.31331(12) 0.2996(2) 0.36874(7) 0.0165(3) Uani 1 1 d . . . . .

loop_
_atom_site_aniso_label
_atom_site_aniso_U_11
_atom_site_aniso_U_22
_atom_site_aniso_U_33
_atom_site_aniso_U_23
_atom_site_aniso_U_13
_atom_site_aniso_U_12
O1 0.0204(5) 0.0235(6) 0.0192(5) -0.0021(4) 0.0072(4) -0.0060(4)
N1 0.0212(6) 0.0218(7) 0.0163(6) -0.0020(5) 0.0042(5) -0.0011(5)
C1 0.0299(7) 0.0289(9) 0.0241(7) -0.0082(7) 0.0104(6) -0.0022(6)
C2 0.0254(7) 0.0298(9) 0.0189(7) 0.0004(6) 0.0015(6) -0.0030(6)
C3 0.0203(6) 0.0149(7) 0.0154(6) 0.0024(5) 0.0021(5) 0.0028(5)
C4 0.0213(6) 0.0190(7) 0.0162(6) 0.0024(5) 0.0066(5) 0.0005(5)
C5 0.0182(6) 0.0181(7) 0.0187(7) 0.0021(5) 0.0038(5) -0.0012(5)
C6 0.0187(6) 0.0137(7) 0.0167(6) 0.0025(5) 0.0030(5) 0.0009(5)
C7 0.0192(6) 0.0159(7) 0.0168(6) 0.0022(5) 0.0052(5) 0.0012(5)
C8 0.0165(6) 0.0149(7) 0.0178(6) 0.0031(5) 0.0026(5) -0.0003(5)
C9 0.0226(7) 0.0309(9) 0.0210(7) -0.0011(6) 0.0080(6) -0.0065(6)
C10 0.0178(6) 0.0160(7) 0.0161(6) -0.0009(5) 0.0051(5) 0.0006(5)
C11 0.0183(6) 0.0175(7) 0.0152(6) -0.0013(5) 0.0059(5) 0.0016(5)
C12 0.0201(6) 0.0219(8) 0.0184(7) 0.0015(6) 0.0023(5) -0.0008(6)
C13 0.0168(6) 0.0206(7) 0.0176(6) -0.0030(5) 0.0049(5) 0.0005(5)
C14 0.0197(6) 0.0161(7) 0.0217(7) -0.0030(6) 0.0093(5) -0.0003(5)
C15 0.0250(7) 0.0196(8) 0.0277(8) -0.0010(6) 0.0071(6) -0.0035(6)
C16 0.0232(7) 0.0156(7) 0.0184(7) 0.0027(5) 0.0064(5) 0.0026(5)
C17 0.0192(6) 0.0165(7) 0.0171(6) -0.0001(5) 0.0038(5) 0.0014(5)
C18 0.0240(7) 0.0197(8) 0.0237(7) 0.0055(6) -0.0003(6) 0.0002(6)
C19 0.0156(6) 0.0169(7) 0.0162(6) -0.0016(5) 0.0016(5) -0.0019(5)
C20 0.0152(6) 0.0194(7) 0.0172(6) -0.0020(5) -0.0001(5) -0.0005(5)
C21 0.0233(7) 0.0182(8) 0.0263(7) -0.0019(6) 0.0055(6) 0.0029(6)
C22 0.0174(6) 0.0258(8) 0.0202(7) -0.0029(6) 0.0039(5) 0.0030(6)
C23 0.0206(7) 0.0295(9) 0.0190(7) 0.0009(6) 0.0058(6) -0.0016(6)
C24 0.0341(8) 0.0410(10) 0.0304(9) 0.0063(7) 0.0181(7) 0.0034(7)
C25 0.0235(7) 0.0217(8) 0.0195(7) 0.0035(6) 0.0050(5) -0.0015(6)
C26 0.0200(6) 0.0181(7) 0.0171(6) -0.0003(5) 0.0037(5) -0.0018(5)
C27 0.0308(7) 0.0175(8) 0.0257(7) 0.0044(6) 0.0104(6) 0.0033(6)
B1 0.0159(7) 0.0142(8) 0.0187(7) 0.0027(6) 0.0015(6) 0.0032(6)

loop_
_atom_type_symbol
_atom_type_description
_atom_type_scat_dispersion_real
_atom_type_scat_dispersion_imag
_atom_type_scat_source
C C 0.0033 0.0016 'International Tables Vol C Tables 4.2.6.8 and 6.1.1.4'
H H 0.0000 0.0000 'International Tables Vol C Tables 4.2.6.8 and 6.1.1.4'
B B 0.0013 0.0007 'International Tables Vol C Tables 4.2.6.8 and 6.1.1.4'
N N 0.0061 0.0033 'International Tables Vol C Tables 4.2.6.8 and 6.1.1.4'
O O 0.0106 0.0060 'International Tables Vol C Tables 4.2.6.8 and 6.1.1.4'

loop_
_geom_angle_atom_site_label_1
_geom_angle_atom_site_label_2
_geom_angle_atom_site_label_3
_geom_angle
_geom_angle_site_symmetry_1
_geom_angle_site_symmetry_3
_geom_angle_publ_flag
C8 O1 C9 117.14(11) . . ?
C2 N1 C1 111.41(11) . . ?
C3 N1 C1 116.79(11) . . ?
C3 N1 C2 118.30(11) . . ?
N1 C3 C8 120.22(12) . . ?
C4 C3 N1 122.52(12) . . ?
C4 C3 C8 117.04(12) . . ?
C5 C4 C3 121.82(12) . . ?
C4 C5 C6 121.72(12) . . ?
C5 C6 C7 116.52(12) . . ?
C5 C6 B1 122.45(12) . . ?
C7 C6 B1 121.03(12) . . ?
C8 C7 C6 122.33(12) . . ?
O1 C8 C3 115.80(12) . . ?
O1 C8 C7 123.58(12) . . ?
C7 C8 C3 120.57(12) . . ?
C11 C10 B1 121.97(12) . . ?
C17 C10 C11 117.84(12) . . ?
C17 C10 B1 120.04(12) . . ?
C10 C11 C12 120.93(12) . . ?
C13 C11 C10 120.30(13) . . ?
C13 C11 C12 118.75(12) . . ?
C14 C13 C11 121.64(12) . . ?
C13 C14 C15 121.15(12) . . ?
C16 C14 C13 118.03(13) . . ?
C16 C14 C15 120.82(13) . . ?
C14 C16 C17 122.02(13) . . ?
C10 C17 C18 122.15(12) . . ?
C16 C17 C10 120.16(12) . . ?
C16 C17 C18 117.63(12) . . ?
C20 C19 B1 121.34(12) . . ?
C26 C19 C20 117.80(12) . . ?
C26 C19 B1 120.71(12) . . ?
C19 C20 C21 121.94(12) . . ?
C22 C20 C19 120.00(13) . . ?
C22 C20 C21 118.06(12) . . ?
C23 C22 C20 122.04(13) . . ?
C22 C23 C24 121.19(14) . . ?
C22 C23 C25 117.88(13) . . ?
C25 C23 C24 120.91(14) . . ?
C23 C25 C26 121.83(14) . . ?
C19 C26 C27 121.66(12) . . ?
C25 C26 C19 120.30(13) . . ?
C25 C26 C27 118.00(13) . . ?
C6 B1 C10 120.10(12) . . ?
C6 B1 C19 118.02(12) . . ?
C10 B1 C19 121.76(12) . . ?

loop_
_geom_bond_atom_site_label_1
_geom_bond_atom_site_label_2
_geom_bond_distance
_geom_bond_site_symmetry_2
_geom_bond_publ_flag
O1 C8 1.3724(16) . ?
O1 C9 1.4242(16) . ?
N1 C1 1.4563(18) . ?
N1 C2 1.4546(18) . ?
N1 C3 1.4015(18) . ?
C3 C4 1.3968(19) . ?
C3 C8 1.4213(18) . ?
C4 C5 1.389(2) . ?
C5 C6 1.3972(18) . ?
C6 C7 1.4127(19) . ?
C6 B1 1.556(2) . ?
C7 C8 1.3820(19) . ?
C10 C11 1.4156(18) . ?
C10 C17 1.4124(19) . ?
C10 B1 1.578(2) . ?
C11 C12 1.5084(19) . ?
C11 C13 1.394(2) . ?
C13 C14 1.390(2) . ?
C14 C15 1.508(2) . ?
C14 C16 1.3873(19) . ?
C16 C17 1.392(2) . ?
C17 C18 1.5141(19) . ?
C19 C20 1.4142(19) . ?
C19 C26 1.412(2) . ?
C19 B1 1.5878(19) . ?
C20 C21 1.512(2) . ?
C20 C22 1.3953(19) . ?
C22 C23 1.386(2) . ?
C23 C24 1.5104(19) . ?
C23 C25 1.388(2) . ?
C25 C26 1.3932(19) . ?
C26 C27 1.508(2) . ?
